data_9014044
loop_
_publ_author_name
'Touboul, M.'
'Penin, N.'
'Nowogrocki, G.'

_publ_section_title
;
 Crystal structure and thermal behavior of Cs2 (B4 O5 (O H)4)3 H2 O
 _cod_database_code 1004144
;
_journal_name_full 'Journal of Solid State Chemistry'
_journal_page_first 260
_journal_page_last 265
_journal_paper_doi 10.1006/jssc.1998.8104
_journal_volume 143
_journal_year 1999
_chemical_formula_sum 'B2 Cs H5 O6'
_space_group_IT_number 14
_symmetry_space_group_name_Hall '-P 2ybc'
_symmetry_space_group_name_H-M 'P 1 21/c 1'
_cell_angle_alpha 90
_cell_angle_beta 92.06
_cell_angle_gamma 90
_cell_length_a 8.424
_cell_length_b 11.378
_cell_length_c 13.160
_cell_formula_units_Z 8
_cell_volume 1260.548
_database_code_amcsd 0013970
_exptl_crystal_density_diffrn 2.693
_cod_duplicate_entry 1004144
_cod_original_formula_sum 'Cs B2 O6 H5'
_cod_database_code 9014044
_amcsd_formula_title 'B4 Cs2 H10 O12'

loop_
_space_group_symop_operation_xyz
x,y,z
x,1/2-y,1/2+z
-x,1/2+y,1/2-z
-x,-y,-z

loop_
_atom_site_label
_atom_site_fract_x
_atom_site_fract_y
_atom_site_fract_z
Cs1 0.26745 0.05555 0.48032
Cs2 0.45359 0.58447 0.35863
B1 -0.12920 0.87960 0.07770
B2 0.10220 0.65550 0.19720
B3 0.10480 0.86830 0.19850
B4 -0.13840 0.76910 0.23600
O1 -0.20580 0.92370 -0.00850
O2 0.02730 0.90440 0.09750
O3 -0.21820 0.81380 0.14070
O4 0.18350 0.55090 0.19290
O5 0.18820 0.75560 0.18580
O6 -0.26170 0.74900 0.30850
O7 -0.05650 0.65600 0.21480
O8 -0.02050 0.85450 0.27200
O9 0.22140 0.95530 0.22820
O10 0.52110 0.39460 0.15400
O11 0.46590 0.78740 0.07140
O12 0.93600 0.32560 0.02930
H1 0.17800 0.01900 0.23700
H2 -0.15000 0.95000 -0.04000
H3 -0.21900 0.70100 0.35400
H4 0.13400 0.51300 0.20100
H5 0.60100 0.37500 0.19200
H6 0.44200 0.36200 0.17900
H7 0.55300 0.79000 0.11900
H8 0.38800 0.77300 0.11000
H9 0.84700 0.28700 0.03200
H10 0.93300 0.31700 0.09200

loop_
_cod_related_entry_id
_cod_related_entry_database
_cod_related_entry_code
1 AMCSD 0013970
